data_7100772
loop_
_publ_author_name
'Warren Oldham'
'David A. Costa'
'Brian L. Scott'
'Michael E. Stoll'
'D. Bridget Williams'

_publ_section_title
;
Coordination chemistry of the
bis(trifluoromethylsulfonyl)imide anion: molecular interactions in room
temperature ionic liquids
;
_journal_name_full 'Chemical Communications'
_journal_paper_doi 10.1039/b416830e
_journal_year 2005
_chemical_formula_sum 'C9 H5 F6 Fe N O6 S2'
_chemical_formula_weight 457.11
_space_group_IT_number 154
_symmetry_cell_setting triclinic
_symmetry_space_group_name_Hall 'P 32 2"'
_symmetry_space_group_name_H-M 'P 32 2 1'
_cell_angle_alpha 90.00
_cell_angle_beta 90.00
_cell_angle_gamma 120.00
_cell_formula_units_Z 6
_cell_length_a 9.1524(14)
_cell_length_b 9.1524(14)
_cell_length_c 31.283(7)
_cell_measurement_temperature 203(2)
_cell_volume 2269.4(7)
_diffrn_ambient_temperature 203(2)
_exptl_crystal_density_diffrn 2.007
_cod_database_code 7100772

loop_
_symmetry_equiv_pos_as_xyz
'x, y, z'
'-y, x-y, z+2/3'
'-x+y, -x, z+1/3'
'y, x, -z'
'x-y, -y, -z+1/3'
'-x, -x+y, -z+2/3'

loop_
_atom_site_label
_atom_site_type_symbol
_atom_site_fract_x
_atom_site_fract_y
_atom_site_fract_z
_atom_site_U_iso_or_equiv
_atom_site_adp_type
_atom_site_occupancy
_atom_site_symmetry_multiplicity
_atom_site_calc_flag
_atom_site_refinement_flags
_atom_site_disorder_assembly
_atom_site_disorder_group
Fe1 Fe 0.09716(8) 0.74095(8) 0.08875(2) 0.0357(2) Uani 1 1 d . . .
S1 S 0.02386(16) 0.36955(15) 0.11948(4) 0.0415(3) Uani 1 1 d . . .
S2 S 0.19426(15) 0.48531(16) 0.04187(4) 0.0414(3) Uani 1 1 d . . .
N1 N 0.0997(5) 0.5154(5) 0.08277(11) 0.0347(8) Uani 1 1 d . . .
O1 O 0.4427(6) 0.9656(6) 0.06015(18) 0.0896(17) Uani 1 1 d . . .
O2 O 0.1979(6) 0.8097(6) 0.17865(12) 0.0700(11) Uani 1 1 d . . .
O3 O 0.0001(5) 0.4412(4) 0.15737(11) 0.0632(11) Uani 1 1 d . . .
O4 O 0.1085(5) 0.2751(5) 0.12187(12) 0.0560(10) Uani 1 1 d . . .
O5 O 0.1187(5) 0.3142(5) 0.02930(12) 0.0625(10) Uani 1 1 d . . .
O6 O 0.2297(5) 0.6152(5) 0.01164(9) 0.0509(9) Uani 1 1 d . . .
C1 C -0.0635(8) 0.8353(8) 0.1018(2) 0.0600(15) Uani 1 1 d . . .
H1 H -0.0648 0.8877 0.1272 0.072 Uiso 1 1 calc R . .
C2 C 0.0358(8) 0.9160(8) 0.0659(2) 0.0680(17) Uani 1 1 d . . .
H2 H 0.1130 1.0307 0.0634 0.082 Uiso 1 1 calc R . .
C3 C -0.0025(7) 0.7923(8) 0.03443(18) 0.0622(16) Uani 1 1 d . . .
H3 H 0.0444 0.8106 0.0072 0.075 Uiso 1 1 calc R . .
C4 C -0.1224(6) 0.6382(7) 0.05115(16) 0.0498(12) Uani 1 1 d . . .
H4 H -0.1701 0.5353 0.0369 0.060 Uiso 1 1 calc R . .
C5 C -0.1603(7) 0.6631(7) 0.09317(18) 0.0493(12) Uani 1 1 d . . .
H5 H -0.2357 0.5802 0.1117 0.059 Uiso 1 1 calc R . .
C6 C 0.3109(7) 0.8737(7) 0.07146(18) 0.0557(14) Uani 1 1 d . . .
C7 C 0.1582(7) 0.7743(6) 0.14418(17) 0.0484(12) Uani 1 1 d . . .
C8 C -0.1947(7) 0.2151(6) 0.10231(19) 0.0509(13) Uani 1 1 d . . .
C9 C 0.4095(8) 0.5418(9) 0.06289(19) 0.0640(17) Uani 1 1 d . . .
F1 F -0.1962(5) 0.1385(7) 0.06753(16) 0.117(2) Uani 1 1 d . . .
F2 F -0.2842(5) 0.2820(5) 0.0963(2) 0.122(2) Uani 1 1 d . . .
F3 F -0.2637(7) 0.1020(6) 0.13108(16) 0.127(2) Uani 1 1 d . . .
F4 F 0.5217(5) 0.6356(9) 0.03470(14) 0.123(2) Uani 1 1 d . . .
F5 F 0.4421(5) 0.6311(7) 0.09779(13) 0.0976(15) Uani 1 1 d . . .
F6 F 0.4200(6) 0.4095(7) 0.07115(18) 0.1109(17) Uani 1 1 d . . .

loop_
_atom_site_aniso_label
_atom_site_aniso_U_11
_atom_site_aniso_U_22
_atom_site_aniso_U_33
_atom_site_aniso_U_23
_atom_site_aniso_U_13
_atom_site_aniso_U_12
Fe1 0.0362(4) 0.0326(4) 0.0357(4) 0.0009(3) -0.0025(3) 0.0153(3)
S1 0.0505(7) 0.0382(6) 0.0344(6) 0.0052(5) 0.0010(5) 0.0212(6)
S2 0.0441(7) 0.0593(8) 0.0295(6) -0.0001(5) 0.0006(5) 0.0324(6)
N1 0.036(2) 0.036(2) 0.0308(19) 0.0001(15) 0.0042(16) 0.0163(16)
O1 0.041(2) 0.070(3) 0.115(4) 0.033(3) 0.006(2) -0.004(2)
O2 0.083(3) 0.065(3) 0.047(2) -0.0180(19) -0.021(2) 0.026(2)
O3 0.097(3) 0.051(2) 0.0310(17) 0.0038(16) 0.0104(19) 0.029(2)
O4 0.060(2) 0.057(2) 0.059(2) 0.0084(18) -0.0094(18) 0.0345(19)
O5 0.082(3) 0.067(2) 0.054(2) -0.0152(19) 0.000(2) 0.049(2)
O6 0.056(2) 0.082(3) 0.0245(15) 0.0127(16) 0.0070(15) 0.0424(19)
C1 0.071(4) 0.064(4) 0.066(4) -0.007(3) 0.001(3) 0.049(3)
C2 0.073(4) 0.049(3) 0.097(5) 0.010(3) -0.009(4) 0.042(3)
C3 0.063(4) 0.092(5) 0.052(3) 0.033(3) 0.012(3) 0.055(4)
C4 0.051(3) 0.062(3) 0.051(3) -0.013(3) -0.017(2) 0.039(3)
C5 0.046(3) 0.059(3) 0.050(3) 0.009(2) 0.002(2) 0.032(3)
C6 0.049(3) 0.044(3) 0.061(3) 0.009(3) -0.009(3) 0.014(3)
C7 0.049(3) 0.035(3) 0.053(3) -0.007(2) -0.012(2) 0.015(2)
C8 0.043(3) 0.035(3) 0.068(3) 0.007(3) 0.008(2) 0.013(2)
C9 0.057(3) 0.103(5) 0.053(3) 0.031(3) 0.014(3) 0.055(4)
F1 0.057(2) 0.146(4) 0.107(3) -0.068(3) -0.010(2) 0.021(3)
F2 0.048(2) 0.052(2) 0.258(6) 0.012(3) -0.009(3) 0.0189(19)
F3 0.108(4) 0.079(3) 0.106(3) 0.051(3) -0.008(3) -0.019(3)
F4 0.061(2) 0.226(6) 0.098(3) 0.081(4) 0.036(2) 0.083(3)
F5 0.064(2) 0.152(4) 0.075(3) -0.008(3) -0.026(2) 0.053(3)
F6 0.084(3) 0.131(4) 0.155(4) 0.031(3) -0.003(3) 0.082(3)

loop_
_geom_bond_atom_site_label_1
_geom_bond_atom_site_label_2
_geom_bond_distance
_geom_bond_site_symmetry_2
_geom_bond_publ_flag
Fe1 C6 1.794(6) . ?
Fe1 C7 1.801(5) . ?
Fe1 C2 2.072(6) . ?
Fe1 N1 2.084(4) . ?
Fe1 C1 2.085(5) . ?
Fe1 C3 2.090(5) . ?
Fe1 C5 2.097(5) . ?
Fe1 C4 2.101(5) . ?
S1 O4 1.422(4) . ?
S1 O3 1.423(4) . ?
S1 N1 1.630(4) . ?
S1 C8 1.861(5) . ?
S2 O5 1.415(4) . ?
S2 O6 1.424(4) . ?
S2 N1 1.643(4) . ?
S2 C9 1.887(6) . ?
O1 C6 1.129(7) . ?
O2 C7 1.132(6) . ?
C1 C5 1.395(8) . ?
C1 C2 1.401(9) . ?
C2 C3 1.407(9) . ?
C3 C4 1.385(8) . ?
C4 C5 1.407(8) . ?
C8 F2 1.258(7) . ?
C8 F3 1.275(6) . ?
C8 F1 1.291(7) . ?
C9 F6 1.287(8) . ?
C9 F4 1.299(7) . ?
C9 F5 1.306(8) . ?
